data_4331428
loop_
_publ_author_name
'Sienko, M.J.'
'Uhl, E.'
'Hiebl, K.'
'Rogl, P.'

_publ_section_title
;
 Magnetic behavior and structural chemistry of RE Ru3 B2 borides
;
_journal_name_full 'Inorganic Chemistry'
_journal_page_first 3316
_journal_page_last 3320
_journal_paper_doi 10.1021/ic50213a022
_journal_volume 19
_journal_year 1980
_chemical_formula_sum 'B2 Nd Ru3'
_chemical_name_systematic 'Nd Ru3 B2'
_space_group_IT_number 191
_symmetry_space_group_name_Hall '-P 6 2'
_symmetry_space_group_name_H-M 'P 6/m m m'
_cell_angle_alpha 90
_cell_angle_beta 90
_cell_angle_gamma 120
_cell_formula_units_Z 1
_cell_length_a 5.538
_cell_length_b 5.538
_cell_length_c 3.01
_cell_volume 79.947
_citation_journal_id_ASTM INOCAJ
_cod_data_source_file boron_281.cif
_cod_data_source_block B2Nd1Ru3
_cod_original_cell_volume 79.94716
_cod_original_formula_sum 'B2 Nd1 Ru3'
_cod_database_code 4331428

loop_
_symmetry_equiv_pos_as_xyz
x,y,z
x-y,x,z
-y,x-y,z
-x,-y,z
-x+y,-x,z
y,-x+y,z
-y,-x,-z
x-y,-y,-z
x,x-y,-z
y,x,-z
-x+y,y,-z
-x,-x+y,-z
-x,-y,-z
-x+y,-x,-z
y,-x+y,-z
x,y,-z
x-y,x,-z
-y,x-y,-z
y,x,z
-x+y,y,z
-x,-x+y,z
-y,-x,z
x-y,-y,z
x,x-y,z

loop_
_atom_site_label
_atom_site_type_symbol
_atom_site_fract_x
_atom_site_fract_y
_atom_site_fract_z
_atom_site_occupancy
_atom_site_U_iso_or_equiv
Nd1 Nd 0 0 0 1 0.0
B1 B 0.3333 0.6667 0 1 0.0
Ru1 Ru 0.5 0 0.5 1 0.0
